data_4080511
loop_
_publ_author_name
'Wang, Tongen'
'Pranckevicius, Conor'
'Lund, Clinton L.'
'Sgro, Michael J.'
'Stephan, Douglas W.'

_publ_section_title
;
 Ruthenium Carbene--Diether Ligand Complexes: Catalysts for Hydrogenation
 of Olefins
;
_journal_issue 7
_journal_name_full Organometallics
_journal_page_first 2168
_journal_paper_doi 10.1021/om400044w
_journal_volume 32
_journal_year 2013
_chemical_formula_sum 'C55 H67 Cl N2 O2 P2 Ru'
_chemical_formula_weight 986.57
_space_group_IT_number 2
_symmetry_cell_setting triclinic
_symmetry_space_group_name_Hall '-P 1'
_symmetry_space_group_name_H-M 'P -1'
_atom_sites_solution_hydrogens geom
_atom_sites_solution_primary direct
_atom_sites_solution_secondary difmap
_audit_creation_method SHELXL-97
_cell_angle_alpha 79.620(4)
_cell_angle_beta 83.685(4)
_cell_angle_gamma 71.402(4)
_cell_formula_units_Z 2
_cell_length_a 10.8308(8)
_cell_length_b 11.4714(8)
_cell_length_c 21.7185(16)
_cell_measurement_reflns_used 9960
_cell_measurement_temperature 150(2)
_cell_measurement_theta_max 27.17
_cell_measurement_theta_min 2.25
_cell_volume 2511.6(3)
_computing_cell_refinement 'Bruker SAINT'
_computing_data_collection 'Bruker APEX2'
_computing_data_reduction 'Bruker SAINT'
_computing_molecular_graphics 'Bruker SHELXTL'
_computing_publication_material 'Bruker SHELXTL'
_computing_structure_refinement 'SHELXL-97 (Sheldrick, 1997)'
_computing_structure_solution 'SHELXS-97 (Sheldrick, 1990)'
_diffrn_ambient_temperature 150(2)
_diffrn_measured_fraction_theta_full 0.989
_diffrn_measured_fraction_theta_max 0.989
_diffrn_measurement_device_type 'Bruker APEX-II CCD'
_diffrn_measurement_method '\f and \w scans'
_diffrn_radiation_monochromator graphite
_diffrn_radiation_source 'fine-focus sealed tube'
_diffrn_radiation_type MoK\a
_diffrn_radiation_wavelength 0.71073
_diffrn_reflns_av_R_equivalents 0.0483
_diffrn_reflns_av_sigmaI/netI 0.0490
_diffrn_reflns_limit_h_max 12
_diffrn_reflns_limit_h_min -12
_diffrn_reflns_limit_k_max 13
_diffrn_reflns_limit_k_min -13
_diffrn_reflns_limit_l_max 25
_diffrn_reflns_limit_l_min -25
_diffrn_reflns_number 35756
_diffrn_reflns_theta_full 25.00
_diffrn_reflns_theta_max 25.00
_diffrn_reflns_theta_min 1.90
_diffrn_standards_number 0
_exptl_absorpt_coefficient_mu 0.471
_exptl_absorpt_correction_T_max 0.9633
_exptl_absorpt_correction_T_min 0.9200
_exptl_absorpt_correction_type multi-scan
_exptl_absorpt_process_details sadabs
_exptl_crystal_colour red
_exptl_crystal_density_diffrn 1.305
_exptl_crystal_density_method 'not measured'
_exptl_crystal_description Plate
_exptl_crystal_F_000 1036
_exptl_crystal_size_max 0.18
_exptl_crystal_size_mid 0.17
_exptl_crystal_size_min 0.08
_refine_diff_density_max 2.711
_refine_diff_density_min -1.079
_refine_diff_density_rms 0.126
_refine_ls_extinction_method none
_refine_ls_goodness_of_fit_ref 1.082
_refine_ls_hydrogen_treatment mixed
_refine_ls_matrix_type full
_refine_ls_number_parameters 572
_refine_ls_number_reflns 8751
_refine_ls_number_restraints 8
_refine_ls_restrained_S_all 1.090
_refine_ls_R_factor_all 0.0736
_refine_ls_R_factor_gt 0.0601
_refine_ls_shift/su_max 0.001
_refine_ls_shift/su_mean 0.000
_refine_ls_structure_factor_coef Fsqd
_refine_ls_weighting_details 'calc w=1/[\s^2^(Fo^2^)+(0.0933P)^2^+5.3117P] where P=(Fo^2^+2Fc^2^)/3'
_refine_ls_weighting_scheme calc
_refine_ls_wR_factor_gt 0.1563
_refine_ls_wR_factor_ref 0.1657
_reflns_number_gt 7291
_reflns_number_total 8751
_reflns_threshold_expression >2sigma(I)
_cod_data_source_file om400044w_si_002.cif
_cod_data_source_block cp002_0m_Compound4c
_cod_depositor_comments
;
The following automatic conversions were performed:

'_symmetry_cell_setting' value 'Triclinic' changed to 'triclinic'
according to /home/saulius/struct/CIF-dictionaries/cif_core.dic
dictionary named 'cif_core.dic' version 2.4.2 from 2011-04-26.

Automatic conversion script
Id: cif_fix_values 1891 2012-01-12 08:04:46Z andrius 
;
_cod_original_sg_symbol_H-M P-1
_cod_database_code 4080511

loop_
_symmetry_equiv_pos_as_xyz
'x, y, z'
'-x, -y, -z'

loop_
_atom_site_label
_atom_site_type_symbol
_atom_site_fract_x
_atom_site_fract_y
_atom_site_fract_z
_atom_site_U_iso_or_equiv
_atom_site_adp_type
_atom_site_occupancy
_atom_site_symmetry_multiplicity
_atom_site_calc_flag
_atom_site_refinement_flags
Ru1 Ru 0.15751(3) 0.06087(3) 0.264402(16) 0.01866(14) Uani 1 1 d .
Cl1 Cl 0.00556(10) -0.05710(10) 0.26494(6) 0.0262(3) Uani 1 1 d .
P1 P -0.01951(11) 0.23940(10) 0.27084(5) 0.0187(3) Uani 1 1 d .
P2 P 0.32391(11) -0.11332(11) 0.23919(5) 0.0220(3) Uani 1 1 d .
N1 N 0.3166(4) 0.1053(4) 0.35465(17) 0.0230(8) Uani 1 1 d .
N2 N 0.3553(5) 0.2044(5) 0.2652(2) 0.0484(14) Uani 1 1 d .
O1 O 0.3848(5) 0.3265(5) 0.09834(18) 0.0573(13) Uani 1 1 d .
O2 O 0.2408(3) 0.1319(3) 0.49024(14) 0.0224(7) Uani 1 1 d .
C1 C 0.0110(5) 0.3899(4) 0.2611(2) 0.0263(10) Uani 1 1 d .
C2 C -0.0455(5) 0.4899(4) 0.2161(3) 0.0341(12) Uani 1 1 d .
H2A H -0.1033 0.4820 0.1884 0.041 Uiso 1 1 calc R
C3 C -0.0180(6) 0.6014(5) 0.2113(3) 0.0481(16) Uani 1 1 d .
H3A H -0.0582 0.6694 0.1806 0.058 Uiso 1 1 calc R
C4 C 0.0664(6) 0.6152(5) 0.2504(3) 0.0519(17) Uani 1 1 d .
H4A H 0.0850 0.6918 0.2466 0.062 Uiso 1 1 calc R
C5 C 0.1234(6) 0.5170(5) 0.2948(3) 0.0459(15) Uani 1 1 d .
H5A H 0.1820 0.5256 0.3220 0.055 Uiso 1 1 calc R
C6 C 0.0963(5) 0.4058(5) 0.3004(3) 0.0362(12) Uani 1 1 d .
H6A H 0.1365 0.3388 0.3315 0.043 Uiso 1 1 calc R
C7 C -0.1400(4) 0.2669(4) 0.2128(2) 0.0256(10) Uani 1 1 d .
C8 C -0.1025(5) 0.2135(5) 0.1589(2) 0.0330(12) Uani 1 1 d .
H8A H -0.0160 0.1600 0.1535 0.040 Uiso 1 1 calc R
C9 C -0.1894(6) 0.2368(6) 0.1126(3) 0.0445(14) Uani 1 1 d .
H9A H -0.1625 0.1985 0.0760 0.053 Uiso 1 1 calc R
C10 C -0.3145(6) 0.3152(6) 0.1192(3) 0.0438(14) Uani 1 1 d .
H10A H -0.3738 0.3313 0.0873 0.053 Uiso 1 1 calc R
C11 C -0.3531(5) 0.3701(6) 0.1726(3) 0.0458(15) Uani 1 1 d .
H11A H -0.4388 0.4256 0.1772 0.055 Uiso 1 1 calc R
C12 C -0.2668(5) 0.3444(5) 0.2194(3) 0.0357(12) Uani 1 1 d .
H12A H -0.2951 0.3804 0.2566 0.043 Uiso 1 1 calc R
C13 C -0.1240(4) 0.2459(4) 0.3446(2) 0.0224(10) Uani 1 1 d .
C14 C -0.1772(5) 0.1488(5) 0.3660(2) 0.0312(11) Uani 1 1 d .
H14A H -0.1594 0.0821 0.3428 0.037 Uiso 1 1 calc R
C15 C -0.2555(5) 0.1489(5) 0.4208(2) 0.0348(12) Uani 1 1 d .
H15A H -0.2924 0.0831 0.4344 0.042 Uiso 1 1 calc R
C16 C -0.2807(5) 0.2439(5) 0.4560(2) 0.0313(11) Uani 1 1 d .
H16A H -0.3332 0.2428 0.4940 0.038 Uiso 1 1 calc R
C17 C -0.2287(5) 0.3402(5) 0.4353(2) 0.0299(11) Uani 1 1 d .
H17A H -0.2461 0.4061 0.4591 0.036 Uiso 1 1 calc R
C18 C -0.1513(5) 0.3417(4) 0.3800(2) 0.0267(10) Uani 1 1 d .
H18A H -0.1166 0.4089 0.3662 0.032 Uiso 1 1 calc R
C19 C 0.3662(4) -0.2518(4) 0.3001(2) 0.0218(10) Uani 1 1 d .
C20 C 0.2738(5) -0.2687(4) 0.3481(2) 0.0246(10) Uani 1 1 d .
H20A H 0.1898 -0.2088 0.3489 0.030 Uiso 1 1 calc R
C21 C 0.3025(5) -0.3710(5) 0.3944(2) 0.0301(11) Uani 1 1 d .
H21A H 0.2386 -0.3809 0.4269 0.036 Uiso 1 1 calc R
C22 C 0.4235(5) -0.4588(5) 0.3939(2) 0.0358(12) Uani 1 1 d .
H22A H 0.4430 -0.5292 0.4259 0.043 Uiso 1 1 calc R
C23 C 0.5163(5) -0.4451(5) 0.3469(2) 0.0343(12) Uani 1 1 d .
H23A H 0.5996 -0.5063 0.3465 0.041 Uiso 1 1 calc R
C24 C 0.4888(5) -0.3418(5) 0.3001(2) 0.0303(11) Uani 1 1 d .
H24A H 0.5535 -0.3324 0.2680 0.036 Uiso 1 1 calc R
C25 C 0.2897(4) -0.1763(5) 0.1726(2) 0.0260(10) Uani 1 1 d .
C26 C 0.3361(5) -0.3006(5) 0.1667(2) 0.0329(12) Uani 1 1 d .
H26A H 0.3873 -0.3581 0.1984 0.039 Uiso 1 1 calc R
C27 C 0.3094(6) -0.3433(6) 0.1154(3) 0.0449(14) Uani 1 1 d .
H27A H 0.3418 -0.4294 0.1121 0.054 Uiso 1 1 calc R
C28 C 0.2358(7) -0.2602(6) 0.0693(3) 0.0548(18) Uani 1 1 d .
H28A H 0.2178 -0.2887 0.0338 0.066 Uiso 1 1 calc R
C29 C 0.1885(7) -0.1360(7) 0.0745(3) 0.065(2) Uani 1 1 d .
H29A H 0.1372 -0.0789 0.0427 0.078 Uiso 1 1 calc R
C30 C 0.2148(6) -0.0935(6) 0.1256(3) 0.0483(16) Uani 1 1 d .
H30A H 0.1817 -0.0074 0.1288 0.058 Uiso 1 1 calc R
C31 C 0.4872(4) -0.0974(4) 0.2157(2) 0.0251(10) Uani 1 1 d .
C32 C 0.5451(5) -0.1093(5) 0.1558(2) 0.0298(11) Uani 1 1 d .
H32A H 0.5023 -0.1302 0.1254 0.036 Uiso 1 1 calc R
C33 C 0.6665(5) -0.0902(5) 0.1406(2) 0.0368(12) Uani 1 1 d .
H33A H 0.7049 -0.0962 0.0994 0.044 Uiso 1 1 calc R
C34 C 0.7313(5) -0.0627(5) 0.1843(3) 0.0371(13) Uani 1 1 d .
H34A H 0.8141 -0.0503 0.1734 0.044 Uiso 1 1 calc R
C35 C 0.6755(5) -0.0533(6) 0.2441(2) 0.0376(13) Uani 1 1 d .
H35A H 0.7203 -0.0357 0.2748 0.045 Uiso 1 1 calc R
C36 C 0.5540(5) -0.0696(6) 0.2593(2) 0.0373(13) Uani 1 1 d .
H36A H 0.5155 -0.0616 0.3004 0.045 Uiso 1 1 calc R
C37 C 0.2816(5) 0.1305(5) 0.2929(2) 0.0280(11) Uani 1 1 d .
C38 C 0.4078(5) 0.1602(5) 0.3636(2) 0.0320(11) Uani 1 1 d .
H38A H 0.4457 0.1549 0.4018 0.038 Uiso 1 1 calc R
C39 C 0.4326(6) 0.2223(7) 0.3080(3) 0.0497(16) Uani 1 1 d .
H39A H 0.4917 0.2699 0.2991 0.060 Uiso 1 1 calc R
C42 C 0.3214(6) 0.3000(7) 0.1935(5) 0.092(4) Uani 1 1 d .
H42A H 0.2308 0.3170 0.1819 0.111 Uiso 1 1 calc R
H42B H 0.3423 0.3788 0.1906 0.111 Uiso 1 1 calc R
C43 C 0.4072(7) 0.2191(7) 0.1622(6) 0.113(5) Uani 1 1 d .
H43A H 0.3801 0.1461 0.1587 0.136 Uiso 1 1 calc R
H43B H 0.4965 0.1929 0.1773 0.136 Uiso 1 1 calc R
C44 C 0.3455(8) 0.2899(8) 0.0422(3) 0.116(5) Uani 1 1 d D
C45 C 0.3617(8) 0.3955(7) -0.0085(3) 0.064(2) Uani 1 1 d D
H45A H 0.3087 0.4755 0.0037 0.097 Uiso 1 1 calc R
H45B H 0.3330 0.3864 -0.0482 0.097 Uiso 1 1 calc R
H45C H 0.4537 0.3924 -0.0138 0.097 Uiso 1 1 calc R
C46 C 0.4203(9) 0.1546(6) 0.0281(3) 0.078(3) Uani 1 1 d D
H46A H 0.4007 0.0936 0.0624 0.117 Uiso 1 1 calc R
H46B H 0.5144 0.1424 0.0244 0.117 Uiso 1 1 calc R
H46C H 0.3923 0.1434 -0.0113 0.117 Uiso 1 1 calc R
C47 C 0.2082(7) 0.2910(8) 0.0553(3) 0.086(3) Uani 1 1 d D
H47A H 0.2032 0.2351 0.0959 0.104 Uiso 1 1 calc R
C48 C 0.1504(7) 0.2473(7) 0.0060(3) 0.0547(17) Uani 1 1 d D
H48A H 0.2031 0.1624 0.0006 0.082 Uiso 1 1 calc R
H48B H 0.1502 0.3030 -0.0339 0.082 Uiso 1 1 calc R
H48C H 0.0608 0.2485 0.0197 0.082 Uiso 1 1 calc R
C49 C 0.1260(7) 0.4327(6) 0.0657(3) 0.066(2) Uani 1 1 d D
H49A H 0.1671 0.4580 0.0969 0.099 Uiso 1 1 calc R
H49B H 0.0362 0.4364 0.0806 0.099 Uiso 1 1 calc R
H49C H 0.1251 0.4890 0.0259 0.099 Uiso 1 1 calc R
C50 C 0.2599(5) 0.0291(4) 0.4029(2) 0.0265(10) Uani 1 1 d .
H50A H 0.3313 -0.0356 0.4258 0.032 Uiso 1 1 calc R
H50B H 0.2131 -0.0137 0.3826 0.032 Uiso 1 1 calc R
C51 C 0.1667(5) 0.1012(5) 0.4495(2) 0.0281(11) Uani 1 1 d .
H51A H 0.1068 0.1780 0.4273 0.034 Uiso 1 1 calc R
H51B H 0.1140 0.0503 0.4737 0.034 Uiso 1 1 calc R
C52 C 0.1728(4) 0.2305(4) 0.5265(2) 0.0260(10) Uani 1 1 d D
C53 C 0.1464(6) 0.3547(4) 0.4827(2) 0.0384(13) Uani 1 1 d D
H53A H 0.0846 0.3590 0.4519 0.058 Uiso 1 1 calc R
H53B H 0.2283 0.3619 0.4607 0.058 Uiso 1 1 calc R
H53C H 0.1093 0.4230 0.5071 0.058 Uiso 1 1 calc R
C54 C 0.0453(5) 0.2113(6) 0.5575(3) 0.0414(14) Uani 1 1 d D
H54A H -0.0148 0.2205 0.5251 0.062 Uiso 1 1 calc R
H54B H 0.0054 0.2734 0.5853 0.062 Uiso 1 1 calc R
H54C H 0.0636 0.1276 0.5819 0.062 Uiso 1 1 calc R
C55 C 0.2696(4) 0.2167(5) 0.5764(2) 0.0272(11) Uani 1 1 d D
H55A H 0.2876 0.1301 0.5997 0.033 Uiso 1 1 calc R
C56 C 0.2134(6) 0.3051(6) 0.6252(3) 0.0461(15) Uani 1 1 d .
H56A H 0.2790 0.2920 0.6556 0.069 Uiso 1 1 calc R
H56B H 0.1356 0.2880 0.6472 0.069 Uiso 1 1 calc R
H56C H 0.1900 0.3915 0.6040 0.069 Uiso 1 1 calc R
C57 C 0.3995(5) 0.2302(7) 0.5489(3) 0.0488(16) Uani 1 1 d .
H57A H 0.4562 0.2204 0.5829 0.073 Uiso 1 1 calc R
H57B H 0.3860 0.3128 0.5237 0.073 Uiso 1 1 calc R
H57C H 0.4405 0.1661 0.5223 0.073 Uiso 1 1 calc R
H100 H 0.178(5) 0.121(5) 0.203(3) 0.044(16) Uiso 1 1 d .

loop_
_atom_site_aniso_label
_atom_site_aniso_U_11
_atom_site_aniso_U_22
_atom_site_aniso_U_33
_atom_site_aniso_U_23
_atom_site_aniso_U_13
_atom_site_aniso_U_12
Ru1 0.0183(2) 0.0233(2) 0.0177(2) -0.00266(14) -0.00158(13) -0.01112(15)
Cl1 0.0207(5) 0.0227(6) 0.0390(6) -0.0070(5) -0.0041(5) -0.0101(5)
P1 0.0229(6) 0.0183(6) 0.0188(5) -0.0027(4) -0.0017(4) -0.0116(5)
P2 0.0175(6) 0.0289(6) 0.0194(6) -0.0025(5) -0.0009(4) -0.0076(5)
N1 0.027(2) 0.029(2) 0.0182(19) -0.0060(16) -0.0013(15) -0.0130(17)
N2 0.063(3) 0.089(4) 0.019(2) 0.005(2) -0.009(2) -0.063(3)
O1 0.081(3) 0.087(3) 0.026(2) 0.022(2) -0.020(2) -0.067(3)
O2 0.0226(16) 0.0266(17) 0.0193(15) -0.0065(13) -0.0019(12) -0.0074(13)
C1 0.030(2) 0.022(2) 0.030(3) -0.009(2) 0.007(2) -0.014(2)
C2 0.035(3) 0.024(3) 0.041(3) -0.002(2) 0.006(2) -0.011(2)
C3 0.052(4) 0.018(3) 0.066(4) 0.002(3) 0.010(3) -0.007(3)
C4 0.058(4) 0.026(3) 0.078(5) -0.022(3) 0.030(4) -0.025(3)
C5 0.051(4) 0.041(3) 0.059(4) -0.023(3) 0.011(3) -0.029(3)
C6 0.047(3) 0.030(3) 0.041(3) -0.010(2) 0.000(2) -0.023(3)
C7 0.024(2) 0.023(2) 0.030(2) 0.0029(19) -0.0059(19) -0.010(2)
C8 0.036(3) 0.031(3) 0.031(3) -0.002(2) -0.009(2) -0.007(2)
C9 0.057(4) 0.048(3) 0.030(3) -0.001(3) -0.013(3) -0.017(3)
C10 0.043(3) 0.055(4) 0.035(3) 0.016(3) -0.017(3) -0.026(3)
C11 0.028(3) 0.055(4) 0.052(4) 0.009(3) -0.009(3) -0.016(3)
C12 0.028(3) 0.038(3) 0.040(3) -0.002(2) -0.004(2) -0.011(2)
C13 0.021(2) 0.021(2) 0.027(2) -0.0032(19) -0.0043(18) -0.0073(19)
C14 0.037(3) 0.025(3) 0.034(3) -0.008(2) 0.008(2) -0.015(2)
C15 0.039(3) 0.029(3) 0.036(3) -0.001(2) 0.008(2) -0.015(2)
C16 0.029(3) 0.034(3) 0.025(3) 0.000(2) 0.002(2) -0.006(2)
C17 0.031(3) 0.027(3) 0.029(3) -0.008(2) -0.003(2) -0.002(2)
C18 0.029(2) 0.023(2) 0.028(2) -0.003(2) -0.003(2) -0.009(2)
C19 0.021(2) 0.028(2) 0.017(2) -0.0042(18) -0.0054(17) -0.0063(19)
C20 0.026(2) 0.025(2) 0.026(2) -0.0068(19) -0.0015(19) -0.010(2)
C21 0.033(3) 0.035(3) 0.026(2) -0.004(2) -0.002(2) -0.015(2)
C22 0.044(3) 0.035(3) 0.027(3) 0.000(2) -0.012(2) -0.011(2)
C23 0.029(3) 0.036(3) 0.030(3) -0.003(2) -0.009(2) 0.002(2)
C24 0.025(2) 0.038(3) 0.024(2) -0.006(2) -0.0040(19) -0.003(2)
C25 0.020(2) 0.039(3) 0.018(2) -0.003(2) -0.0003(18) -0.008(2)
C26 0.039(3) 0.034(3) 0.026(3) -0.002(2) -0.010(2) -0.010(2)
C27 0.060(4) 0.047(3) 0.033(3) -0.013(3) -0.006(3) -0.018(3)
C28 0.074(4) 0.062(4) 0.028(3) -0.016(3) -0.020(3) -0.009(4)
C29 0.081(5) 0.063(4) 0.038(3) -0.014(3) -0.036(3) 0.011(4)
C30 0.057(4) 0.044(3) 0.033(3) -0.014(3) -0.018(3) 0.010(3)
C31 0.015(2) 0.034(3) 0.023(2) 0.000(2) -0.0004(18) -0.007(2)
C32 0.026(2) 0.036(3) 0.025(2) -0.006(2) -0.001(2) -0.006(2)
C33 0.029(3) 0.052(3) 0.031(3) -0.010(2) 0.009(2) -0.016(2)
C34 0.020(2) 0.045(3) 0.043(3) -0.002(3) 0.004(2) -0.010(2)
C35 0.025(3) 0.058(4) 0.033(3) -0.004(3) -0.008(2) -0.017(3)
C36 0.029(3) 0.064(4) 0.022(2) -0.007(2) 0.000(2) -0.017(3)
C37 0.029(3) 0.036(3) 0.023(2) -0.004(2) -0.0013(19) -0.015(2)
C38 0.034(3) 0.049(3) 0.023(2) -0.007(2) -0.006(2) -0.024(2)
C39 0.056(4) 0.089(5) 0.032(3) -0.010(3) -0.004(3) -0.061(4)
C42 0.030(3) 0.068(5) 0.205(11) -0.092(6) 0.024(5) -0.023(3)
C43 0.027(3) 0.046(4) 0.283(15) -0.067(7) -0.017(6) -0.009(3)
C44 0.170(10) 0.193(11) 0.043(4) 0.035(6) -0.041(5) -0.153(10)
C45 0.085(5) 0.094(5) 0.023(3) 0.021(3) -0.015(3) -0.052(5)
C46 0.113(7) 0.053(4) 0.043(4) -0.024(3) -0.016(4) 0.022(4)
C47 0.115(7) 0.143(8) 0.034(4) 0.011(4) -0.020(4) -0.093(7)
C48 0.061(4) 0.066(4) 0.044(4) -0.017(3) -0.007(3) -0.022(3)
C49 0.054(4) 0.072(5) 0.050(4) -0.013(3) -0.016(3) 0.017(4)
C50 0.037(3) 0.024(2) 0.022(2) -0.0005(19) -0.005(2) -0.013(2)
C51 0.028(2) 0.038(3) 0.023(2) -0.003(2) -0.0032(19) -0.017(2)
C52 0.025(2) 0.026(2) 0.026(2) -0.006(2) -0.0029(19) -0.004(2)
C53 0.047(3) 0.029(3) 0.033(3) -0.003(2) -0.007(2) -0.002(2)
C54 0.028(3) 0.061(4) 0.035(3) -0.014(3) 0.006(2) -0.012(3)
C55 0.032(3) 0.028(3) 0.021(2) -0.0072(19) -0.0039(19) -0.005(2)
C56 0.052(4) 0.047(3) 0.040(3) -0.022(3) -0.005(3) -0.006(3)
C57 0.035(3) 0.080(5) 0.037(3) -0.020(3) -0.005(2) -0.019(3)

loop_
_atom_type_symbol
_atom_type_description
_atom_type_scat_dispersion_real
_atom_type_scat_dispersion_imag
_atom_type_scat_source
C C 0.0033 0.0016 'International Tables Vol C Tables 4.2.6.8 and 6.1.1.4'
H H 0.0000 0.0000 'International Tables Vol C Tables 4.2.6.8 and 6.1.1.4'
N N 0.0061 0.0033 'International Tables Vol C Tables 4.2.6.8 and 6.1.1.4'
O O 0.0106 0.0060 'International Tables Vol C Tables 4.2.6.8 and 6.1.1.4'
P P 0.1023 0.0942 'International Tables Vol C Tables 4.2.6.8 and 6.1.1.4'
Cl Cl 0.1484 0.1585 'International Tables Vol C Tables 4.2.6.8 and 6.1.1.4'
Ru Ru -1.2594 0.8363 'International Tables Vol C Tables 4.2.6.8 and 6.1.1.4'

loop_
_geom_angle_atom_site_label_1
_geom_angle_atom_site_label_2
_geom_angle_atom_site_label_3
_geom_angle
C37 Ru1 P2 92.14(15)
C37 Ru1 P1 94.07(15)
P2 Ru1 P1 169.51(4)
C37 Ru1 Cl1 161.18(14)
P2 Ru1 Cl1 87.64(4)
P1 Ru1 Cl1 89.19(4)
C37 Ru1 H100 88(2)
P2 Ru1 H100 88(2)
P1 Ru1 H100 84(2)
Cl1 Ru1 H100 110(2)
C7 P1 C1 102.5(2)
C7 P1 C13 101.3(2)
C1 P1 C13 100.5(2)
C7 P1 Ru1 113.71(16)
C1 P1 Ru1 118.68(16)
C13 P1 Ru1 117.56(14)
C31 P2 C19 100.2(2)
C31 P2 C25 102.2(2)
C19 P2 C25 102.5(2)
C31 P2 Ru1 118.37(16)
C19 P2 Ru1 117.59(14)
C25 P2 Ru1 113.51(15)
C38 N1 C37 112.6(4)
C38 N1 C50 125.5(4)
C37 N1 C50 121.9(4)
C37 N2 C39 111.8(4)
C37 N2 C42 122.8(4)
C39 N2 C42 122.8(5)
C44 O1 C43 115.4(5)
C51 O2 C52 117.2(3)
C2 C1 C6 117.7(5)
C2 C1 P1 123.4(4)
C6 C1 P1 118.9(4)
C3 C2 C1 120.4(5)
C3 C2 H2A 119.8
C1 C2 H2A 119.8
C4 C3 C2 121.0(6)
C4 C3 H3A 119.5
C2 C3 H3A 119.5
C5 C4 C3 119.2(5)
C5 C4 H4A 120.4
C3 C4 H4A 120.4
C4 C5 C6 120.4(6)
C4 C5 H5A 119.8
C6 C5 H5A 119.8
C5 C6 C1 121.3(5)
C5 C6 H6A 119.3
C1 C6 H6A 119.3
C8 C7 C12 118.3(4)
C8 C7 P1 119.2(4)
C12 C7 P1 122.4(4)
C7 C8 C9 120.8(5)
C7 C8 H8A 119.6
C9 C8 H8A 119.6
C10 C9 C8 120.4(5)
C10 C9 H9A 119.8
C8 C9 H9A 119.8
C9 C10 C11 119.4(5)
C9 C10 H10A 120.3
C11 C10 H10A 120.3
C10 C11 C12 120.0(5)
C10 C11 H11A 120.0
C12 C11 H11A 120.0
C11 C12 C7 121.0(5)
C11 C12 H12A 119.5
C7 C12 H12A 119.5
C18 C13 C14 118.2(4)
C18 C13 P1 123.5(4)
C14 C13 P1 118.3(3)
C15 C14 C13 120.7(5)
C15 C14 H14A 119.7
C13 C14 H14A 119.7
C16 C15 C14 120.6(5)
C16 C15 H15A 119.7
C14 C15 H15A 119.7
C17 C16 C15 119.3(5)
C17 C16 H16A 120.4
C15 C16 H16A 120.4
C16 C17 C18 120.6(5)
C16 C17 H17A 119.7
C18 C17 H17A 119.7
C17 C18 C13 120.7(5)
C17 C18 H18A 119.6
C13 C18 H18A 119.6
C20 C19 C24 118.3(4)
C20 C19 P2 119.6(3)
C24 C19 P2 122.2(4)
C21 C20 C19 121.0(4)
C21 C20 H20A 119.5
C19 C20 H20A 119.5
C22 C21 C20 120.2(5)
C22 C21 H21A 119.9
C20 C21 H21A 119.9
C21 C22 C23 120.1(5)
C21 C22 H22A 119.9
C23 C22 H22A 119.9
C22 C23 C24 120.3(5)
C22 C23 H23A 119.9
C24 C23 H23A 119.9
C23 C24 C19 120.2(5)
C23 C24 H24A 119.9
C19 C24 H24A 119.9
C26 C25 C30 118.5(5)
C26 C25 P2 123.2(4)
C30 C25 P2 118.3(4)
C25 C26 C27 121.1(5)
C25 C26 H26A 119.4
C27 C26 H26A 119.4
C28 C27 C26 119.6(6)
C28 C27 H27A 120.2
C26 C27 H27A 120.2
C29 C28 C27 120.0(5)
C29 C28 H28A 120.0
C27 C28 H28A 120.0
C28 C29 C30 120.5(5)
C28 C29 H29A 119.8
C30 C29 H29A 119.8
C29 C30 C25 120.3(5)
C29 C30 H30A 119.8
C25 C30 H30A 119.8
C36 C31 C32 118.6(4)
C36 C31 P2 118.5(4)
C32 C31 P2 122.8(4)
C31 C32 C33 119.5(5)
C31 C32 H32A 120.3
C33 C32 H32A 120.3
C34 C33 C32 121.2(5)
C34 C33 H33A 119.4
C32 C33 H33A 119.4
C33 C34 C35 119.6(5)
C33 C34 H34A 120.2
C35 C34 H34A 120.2
C34 C35 C36 119.8(5)
C34 C35 H35A 120.1
C36 C35 H35A 120.1
C35 C36 C31 121.3(5)
C35 C36 H36A 119.3
C31 C36 H36A 119.3
N2 C37 N1 102.0(4)
N2 C37 Ru1 135.6(4)
N1 C37 Ru1 122.4(3)
C39 C38 N1 106.4(4)
C39 C38 H38A 126.8
N1 C38 H38A 126.8
C38 C39 N2 107.2(5)
C38 C39 H39A 126.4
N2 C39 H39A 126.4
C43 C42 N2 93.2(8)
C43 C42 H42A 113.1
N2 C42 H42A 113.1
C43 C42 H42B 113.1
N2 C42 H42B 113.1
H42A C42 H42B 110.5
C42 C43 O1 89.1(7)
C42 C43 H43A 113.8
O1 C43 H43A 113.8
C42 C43 H43B 113.8
O1 C43 H43B 113.8
H43A C43 H43B 111.0
C47 C44 O1 106.8(6)
C47 C44 C45 113.1(7)
O1 C44 C45 100.5(5)
C47 C44 C46 104.3(6)
O1 C44 C46 116.5(6)
C45 C44 C46 115.6(7)
C44 C45 H45A 109.5
C44 C45 H45B 109.5
H45A C45 H45B 109.5
C44 C45 H45C 109.5
H45A C45 H45C 109.5
H45B C45 H45C 109.5
C44 C46 H46A 109.5
C44 C46 H46B 109.5
H46A C46 H46B 109.5
C44 C46 H46C 109.5
H46A C46 H46C 109.5
H46B C46 H46C 109.5
C44 C47 C48 115.8(6)
C44 C47 C49 105.7(6)
C48 C47 C49 111.9(6)
C44 C47 H47A 107.7
C48 C47 H47A 107.7
C49 C47 H47A 107.7
C47 C48 H48A 109.5
C47 C48 H48B 109.5
H48A C48 H48B 109.5
C47 C48 H48C 109.5
H48A C48 H48C 109.5
H48B C48 H48C 109.5
C47 C49 H49A 109.5
C47 C49 H49B 109.5
H49A C49 H49B 109.5
C47 C49 H49C 109.5
H49A C49 H49C 109.5
H49B C49 H49C 109.5
N1 C50 C51 114.0(4)
N1 C50 H50A 108.8
C51 C50 H50A 108.8
N1 C50 H50B 108.8
C51 C50 H50B 108.8
H50A C50 H50B 107.7
O2 C51 C50 108.1(4)
O2 C51 H51A 110.1
C50 C51 H51A 110.1
O2 C51 H51B 110.1
C50 C51 H51B 110.1
H51A C51 H51B 108.4
O2 C52 C53 108.3(4)
O2 C52 C54 110.6(4)
C53 C52 C54 110.9(4)
O2 C52 C55 103.4(3)
C53 C52 C55 112.6(4)
C54 C52 C55 110.7(4)
C52 C53 H53A 109.5
C52 C53 H53B 109.5
H53A C53 H53B 109.5
C52 C53 H53C 109.5
H53A C53 H53C 109.5
H53B C53 H53C 109.5
C52 C54 H54A 109.5
C52 C54 H54B 109.5
H54A C54 H54B 109.5
C52 C54 H54C 109.5
H54A C54 H54C 109.5
H54B C54 H54C 109.5
C57 C55 C56 109.7(5)
C57 C55 C52 113.5(4)
C56 C55 C52 113.3(4)
C57 C55 H55A 106.6
C56 C55 H55A 106.6
C52 C55 H55A 106.6
C55 C56 H56A 109.5
C55 C56 H56B 109.5
H56A C56 H56B 109.5
C55 C56 H56C 109.5
H56A C56 H56C 109.5
H56B C56 H56C 109.5
C55 C57 H57A 109.5
C55 C57 H57B 109.5
H57A C57 H57B 109.5
C55 C57 H57C 109.5
H57A C57 H57C 109.5
H57B C57 H57C 109.5

loop_
_geom_bond_atom_site_label_1
_geom_bond_atom_site_label_2
_geom_bond_distance
Ru1 C37 1.969(5)
Ru1 P2 2.3283(12)
Ru1 P1 2.3301(11)
Ru1 Cl1 2.4394(11)
Ru1 H100 1.41(6)
P1 C7 1.830(5)
P1 C1 1.831(5)
P1 C13 1.855(5)
P2 C31 1.842(5)
P2 C19 1.843(5)
P2 C25 1.849(5)
N1 C38 1.376(6)
N1 C37 1.388(6)
N1 C50 1.452(6)
N2 C37 1.363(7)
N2 C39 1.398(7)
N2 C42 1.738(12)
O1 C44 1.501(8)
O1 C43 1.665(12)
O2 C51 1.414(5)
O2 C52 1.450(5)
C1 C2 1.388(7)
C1 C6 1.397(7)
C2 C3 1.387(8)
C2 H2A 0.9500
C3 C4 1.376(10)
C3 H3A 0.9500
C4 C5 1.369(9)
C4 H4A 0.9500
C5 C6 1.380(7)
C5 H5A 0.9500
C6 H6A 0.9500
C7 C8 1.380(7)
C7 C12 1.387(7)
C8 C9 1.386(7)
C8 H8A 0.9500
C9 C10 1.374(8)
C9 H9A 0.9500
C10 C11 1.379(9)
C10 H10A 0.9500
C11 C12 1.385(8)
C11 H11A 0.9500
C12 H12A 0.9500
C13 C18 1.391(6)
C13 C14 1.398(7)
C14 C15 1.383(7)
C14 H14A 0.9500
C15 C16 1.382(7)
C15 H15A 0.9500
C16 C17 1.379(7)
C16 H16A 0.9500
C17 C18 1.388(7)
C17 H17A 0.9500
C18 H18A 0.9500
C19 C20 1.397(6)
C19 C24 1.398(6)
C20 C21 1.377(7)
C20 H20A 0.9500
C21 C22 1.375(7)
C21 H21A 0.9500
C22 C23 1.376(8)
C22 H22A 0.9500
C23 C24 1.391(7)
C23 H23A 0.9500
C24 H24A 0.9500
C25 C26 1.377(7)
C25 C30 1.394(7)
C26 C27 1.387(7)
C26 H26A 0.9500
C27 C28 1.376(8)
C27 H27A 0.9500
C28 C29 1.373(9)
C28 H28A 0.9500
C29 C30 1.379(8)
C29 H29A 0.9500
C30 H30A 0.9500
C31 C36 1.390(7)
C31 C32 1.392(6)
C32 C33 1.395(7)
C32 H32A 0.9500
C33 C34 1.373(8)
C33 H33A 0.9500
C34 C35 1.378(7)
C34 H34A 0.9500
C35 C36 1.383(7)
C35 H35A 0.9500
C36 H36A 0.9500
C38 C39 1.334(8)
C38 H38A 0.9500
C39 H39A 0.9500
C42 C43 1.312(10)
C42 H42A 0.9900
C42 H42B 0.9900
C43 H43A 0.9900
C43 H43B 0.9900
C44 C47 1.480(8)
C44 C45 1.525(7)
C44 C46 1.573(8)
C45 H45A 0.9800
C45 H45B 0.9800
C45 H45C 0.9800
C46 H46A 0.9800
C46 H46B 0.9800
C46 H46C 0.9800
C47 C48 1.526(7)
C47 C49 1.629(8)
C47 H47A 1.0000
C48 H48A 0.9800
C48 H48B 0.9800
C48 H48C 0.9800
C49 H49A 0.9800
C49 H49B 0.9800
C49 H49C 0.9800
C50 C51 1.507(6)
C50 H50A 0.9900
C50 H50B 0.9900
C51 H51A 0.9900
C51 H51B 0.9900
C52 C53 1.526(6)
C52 C54 1.532(6)
C52 C55 1.544(5)
C53 H53A 0.9800
C53 H53B 0.9800
C53 H53C 0.9800
C54 H54A 0.9800
C54 H54B 0.9800
C54 H54C 0.9800
C55 C57 1.510(7)
C55 C56 1.541(7)
C55 H55A 1.0000
C56 H56A 0.9800
C56 H56B 0.9800
C56 H56C 0.9800
C57 H57A 0.9800
C57 H57B 0.9800
C57 H57C 0.9800
